data_4089692
loop_
_publ_author_name
'Cai, Yuanjing'
'Samedov, Kerim'
'Dolinar, Brian S.'
'Song, Zhegang'
'Tang, Ben Zhong'
'Zhang, Chaocan'
'West, Robert'

_publ_section_title
;
 Synthesis and High Solid-State Fluorescence of Cyclic Silole Derivatives
;
_journal_issue 1
_journal_name_full Organometallics
_journal_page_first 78
_journal_paper_doi 10.1021/om500884b
_journal_volume 34
_journal_year 2014
_chemical_formula_moiety 'C62 H48 O3.91 Si3.91, 2(C7 H8), 0.09(O Si)'
_chemical_formula_sum 'C76 H64 O4 Si4'
_chemical_formula_weight 1153.63
_space_group_crystal_system triclinic
_space_group_IT_number 2
_space_group_name_Hall '-P 1'
_space_group_name_H-M_alt 'P -1'
_atom_sites_solution_hydrogens geom
_atom_sites_solution_primary direct
_cell_angle_alpha 102.992(19)
_cell_angle_beta 101.607(18)
_cell_angle_gamma 103.183(13)
_cell_formula_units_Z 1
_cell_length_a 10.722(4)
_cell_length_b 11.006(4)
_cell_length_c 13.920(6)
_cell_measurement_reflns_used 4472
_cell_measurement_temperature 100.0
_cell_measurement_theta_max 26.98
_cell_measurement_theta_min 2.39
_cell_volume 1502.2(10)
_computing_cell_refinement 'SAINT+ Ver. 7.68A (Bruker-AXS, 2009)'
_computing_data_collection 'APEX2 Ver. 2012.14-3 (Bruker-AXS, 2012)'
_computing_data_reduction 'SAINT+ Ver. 7.68A'
_computing_molecular_graphics SHELXTL
_computing_publication_material SHELXTL
_computing_structure_refinement SHELXTL
_computing_structure_solution 'ShelXS (Sheldrick, 2008)'
_diffrn_ambient_temperature 100.0
_diffrn_detector_area_resol_mean 7.9
_diffrn_detector_type 'CCD area detector'
_diffrn_measured_fraction_theta_full 0.997
_diffrn_measured_fraction_theta_max 0.997
_diffrn_measurement_device 'three-circle diffractometer'
_diffrn_measurement_device_type 'Bruker SMART APEX2 area detector'
_diffrn_measurement_method '0.5\ \w and 0.5\ \f scans'
_diffrn_radiation_collimation 'focusing mirrors'
_diffrn_radiation_monochromator 'mirror optics'
_diffrn_radiation_probe x-ray
_diffrn_radiation_type MoK\a
_diffrn_radiation_wavelength 0.71073
_diffrn_reflns_av_R_equivalents 0.0641
_diffrn_reflns_av_unetI/netI 0.0629
_diffrn_reflns_Laue_measured_fraction_full 0.997
_diffrn_reflns_Laue_measured_fraction_max 0.994
_diffrn_reflns_limit_h_max 14
_diffrn_reflns_limit_h_min -14
_diffrn_reflns_limit_k_max 14
_diffrn_reflns_limit_k_min -14
_diffrn_reflns_limit_l_max 18
_diffrn_reflns_limit_l_min -18
_diffrn_reflns_number 31268
_diffrn_reflns_point_group_measured_fraction_full 0.997
_diffrn_reflns_point_group_measured_fraction_max 0.994
_diffrn_reflns_theta_full 25.000
_diffrn_reflns_theta_max 28.462
_diffrn_reflns_theta_min 1.558
_diffrn_source 'microfocus sealed X-ray tube'
_diffrn_source_type 'Incoatec I\ms'
_diffrn_standards_number 0
_exptl_absorpt_coefficient_mu 0.152
_exptl_absorpt_correction_T_max 0.7457
_exptl_absorpt_correction_T_min 0.6573
_exptl_absorpt_correction_type multi-scan
_exptl_absorpt_process_details
;
SADABS-2012/1 (Bruker,2012) was used for absorption correction.
wR2(int) was 0.0736 before and 0.0537 after correction.
The Ratio of minimum to maximum transmission is 0.8815.
The \l/2 correction factor is Not present.
;
_exptl_crystal_colour 'clear colourless'
_exptl_crystal_colour_lustre clear
_exptl_crystal_colour_primary colourless
_exptl_crystal_density_diffrn 1.275
_exptl_crystal_density_method 'not measured'
_exptl_crystal_description block
_exptl_crystal_F_000 608
_exptl_crystal_size_max 0.2
_exptl_crystal_size_mid 0.1
_exptl_crystal_size_min 0.1
_refine_diff_density_max 0.448
_refine_diff_density_min -0.298
_refine_diff_density_rms 0.062
_refine_ls_extinction_method none
_refine_ls_goodness_of_fit_ref 1.018
_refine_ls_hydrogen_treatment constr
_refine_ls_matrix_type full
_refine_ls_number_parameters 389
_refine_ls_number_reflns 7546
_refine_ls_number_restraints 1
_refine_ls_restrained_S_all 1.018
_refine_ls_R_factor_all 0.0852
_refine_ls_R_factor_gt 0.0508
_refine_ls_shift/su_max 0.003
_refine_ls_shift/su_mean 0.000
_refine_ls_structure_factor_coef Fsqd
_refine_ls_weighting_details 'w=1/[\s^2^(Fo^2^)+(0.0585P)^2^+0.6367P] where P=(Fo^2^+2Fc^2^)/3'
_refine_ls_weighting_scheme calc
_refine_ls_wR_factor_gt 0.1169
_refine_ls_wR_factor_ref 0.1327
_reflns_Friedel_coverage 0.000
_reflns_number_gt 5234
_reflns_number_total 7546
_reflns_threshold_expression 'I > 2\s(I)'
_cod_data_source_file om500884b_si_002.cif
_cod_data_source_block 3
_cod_original_cell_volume 1502.1(10)
_cod_database_code 4089692
_shelx_space_group_comment
;
The symmetry employed for this shelxl refinement is uniquely defined
by the following loop, which should always be used as a source of
symmetry information in preference to the above space-group names.
They are only intended as comments.
;
_shelx_estimated_absorpt_t_max 0.985
_shelx_estimated_absorpt_t_min 0.970
_olex2_refinement_description
;
1. Fixed Uiso
 At 1.2 times of:
  All C(H) groups
 At 1.5 times of:
  All C(H,H,H) groups
2. Restrained distances
 Si2A-O2A \\sim Si2-O2
 with sigma of 0.01
3. Uiso/Uaniso restraints and constraints
Uiso(Si2A) = Uiso(O2A)
4. Others
 Sof(Si2A)=Sof(O2A)=1-FVAR(1)
 Sof(Si2)=Sof(O2)=FVAR(1)
5.a Aromatic/amide H refined with riding coordinates:
 C2(H2), C3(H3), C4(H4), C5(H5), C8(H8), C10(H10), C14(H14), C15(H15),
 C16(H16), C17(H17), C18(H18), C20(H20), C21(H21), C22(H22), C23(H23), C24(H24),
  C26(H26), C27(H27), C28(H28), C29(H29), C30(H30), C3S(H3S), C4S(H4S),
 C5S(H5S), C6S(H6S), C7S(H7S)
5.b Idealised Me refined as rotating group:
 C31(H31A,H31B,H31C), C1S(H1SA,H1SB,H1SC)
;
_olex2_computing_structure_refinement_long 'ShelXL (Sheldrick, 2008)'
_olex2_computing_structure_solution_long 'ShelXS (Sheldrick, 2008)'

loop_
_space_group_symop_operation_xyz
'x, y, z'
'-x, -y, -z'

loop_
_atom_site_label
_atom_site_type_symbol
_atom_site_fract_x
_atom_site_fract_y
_atom_site_fract_z
_atom_site_U_iso_or_equiv
_atom_site_adp_type
_atom_site_occupancy
_atom_site_site_symmetry_order
_atom_site_calc_flag
_atom_site_refinement_flags_posn
_atom_site_refinement_flags_occupancy
_atom_site_disorder_assembly
_atom_site_disorder_group
Si1 Si 0.20637(5) 0.48319(5) 0.05025(4) 0.01653(14) Uani 1 1 d . . A 1
Si2 Si -0.00438(6) 0.57832(8) 0.16048(4) 0.0145(2) Uani 0.956(4) 1 d . P A 1
O1 O 0.10865(13) 0.53421(14) 0.11300(11) 0.0216(3) Uani 1 1 d . . A 1
O2 O -0.12783(14) 0.57672(16) 0.06962(12) 0.0166(4) Uani 0.956(4) 1 d . P A 1
C1 C 0.36431(18) 0.6082(2) 0.06805(16) 0.0196(4) Uani 1 1 d . . . .
C2 C 0.3908(2) 0.7215(2) 0.03775(17) 0.0247(5) Uani 1 1 d . . . .
H2 H 0.3196 0.7487 0.0053 0.030 Uiso 1 1 calc R . . .
C3 C 0.5214(2) 0.7951(2) 0.05495(18) 0.0271(5) Uani 1 1 d . . . .
H3 H 0.5394 0.8725 0.0344 0.032 Uiso 1 1 calc R . . .
C4 C 0.6249(2) 0.7555(2) 0.10189(17) 0.0257(5) Uani 1 1 d . . . .
H4 H 0.7139 0.8061 0.1135 0.031 Uiso 1 1 calc R . . .
C5 C 0.60011(19) 0.6425(2) 0.13227(16) 0.0230(5) Uani 1 1 d . . . .
H5 H 0.6720 0.6156 0.1640 0.028 Uiso 1 1 calc R . . .
C6 C 0.46940(18) 0.5684(2) 0.11607(16) 0.0186(4) Uani 1 1 d . . . .
C7 C 0.42939(18) 0.4440(2) 0.14376(15) 0.0177(4) Uani 1 1 d . . . .
C8 C 0.51668(19) 0.3935(2) 0.19894(16) 0.0206(4) Uani 1 1 d . . . .
H8 H 0.6089 0.4382 0.2209 0.025 Uiso 1 1 calc R . . .
C9 C 0.47072(19) 0.2782(2) 0.22247(15) 0.0205(4) Uani 1 1 d . . . .
C10 C 0.3342(2) 0.2149(2) 0.19117(16) 0.0209(4) Uani 1 1 d . . . .
H10 H 0.3023 0.1366 0.2079 0.025 Uiso 1 1 calc R . . .
C11 C 0.24403(19) 0.2640(2) 0.13595(15) 0.0186(4) Uani 1 1 d . . . .
C12 C 0.29127(18) 0.3792(2) 0.11085(15) 0.0176(4) Uani 1 1 d . . . .
C13 C 0.5650(2) 0.2250(2) 0.28239(17) 0.0242(5) Uani 1 1 d . . . .
C14 C 0.6690(2) 0.3085(2) 0.36523(17) 0.0289(5) Uani 1 1 d . . . .
H14 H 0.6811 0.3997 0.3816 0.035 Uiso 1 1 calc R . . .
C15 C 0.7549(2) 0.2592(3) 0.42391(19) 0.0352(6) Uani 1 1 d . . . .
H15 H 0.8243 0.3165 0.4808 0.042 Uiso 1 1 calc R . . .
C16 C 0.7393(3) 0.1269(3) 0.3996(2) 0.0412(7) Uani 1 1 d . . . .
H16 H 0.7983 0.0934 0.4396 0.049 Uiso 1 1 calc R . . .
C17 C 0.6376(3) 0.0426(3) 0.3168(2) 0.0390(6) Uani 1 1 d . . . .
H17 H 0.6274 -0.0483 0.2997 0.047 Uiso 1 1 calc R . . .
C18 C 0.5509(2) 0.0918(2) 0.25906(18) 0.0294(5) Uani 1 1 d . . . .
H18 H 0.4810 0.0338 0.2029 0.035 Uiso 1 1 calc R . . .
C19 C 0.09840(19) 0.19713(19) 0.10704(16) 0.0193(4) Uani 1 1 d . . . .
C20 C 0.0380(2) 0.1563(2) 0.17850(18) 0.0244(5) Uani 1 1 d . . . .
H20 H 0.0901 0.1683 0.2456 0.029 Uiso 1 1 calc R . . .
C21 C -0.0984(2) 0.0980(2) 0.15204(19) 0.0304(5) Uani 1 1 d . . . .
H21 H -0.1395 0.0711 0.2012 0.036 Uiso 1 1 calc R . . .
C22 C -0.1742(2) 0.0791(2) 0.0543(2) 0.0302(5) Uani 1 1 d . . . .
H22 H -0.2674 0.0398 0.0366 0.036 Uiso 1 1 calc R . . .
C23 C -0.1158(2) 0.1167(2) -0.01745(19) 0.0273(5) Uani 1 1 d . . . .
H23 H -0.1683 0.1025 -0.0848 0.033 Uiso 1 1 calc R . . .
C24 C 0.02030(19) 0.17547(19) 0.00843(17) 0.0217(4) Uani 1 1 d . . . .
H24 H 0.0604 0.2011 -0.0416 0.026 Uiso 1 1 calc R . . .
C25 C 0.07043(19) 0.7483(2) 0.24352(15) 0.0197(4) Uani 1 1 d . . A 1
C26 C 0.2080(2) 0.8031(2) 0.27775(18) 0.0291(5) Uani 1 1 d . . A 1
H26 H 0.2646 0.7534 0.2568 0.035 Uiso 1 1 calc R . A 1
C27 C 0.2635(2) 0.9294(3) 0.34205(19) 0.0367(6) Uani 1 1 d . . A 1
H27 H 0.3573 0.9655 0.3641 0.044 Uiso 1 1 calc R . A 1
C28 C 0.1831(3) 1.0019(2) 0.37364(19) 0.0346(6) Uani 1 1 d . . A 1
H28 H 0.2212 1.0879 0.4178 0.041 Uiso 1 1 calc R . A 1
C29 C 0.0464(3) 0.9496(2) 0.34120(18) 0.0326(5) Uani 1 1 d . . A 1
H29 H -0.0093 0.9997 0.3632 0.039 Uiso 1 1 calc R . A 1
C30 C -0.0092(2) 0.8244(2) 0.27670(17) 0.0255(5) Uani 1 1 d . . A 1
H30 H -0.1031 0.7895 0.2546 0.031 Uiso 1 1 calc R . A 1
C31 C -0.0669(2) 0.4661(2) 0.23189(18) 0.0284(5) Uani 1 1 d . . A 1
H31A H -0.1047 0.3777 0.1856 0.043 Uiso 1 1 calc GR . A 1
H31B H -0.1357 0.4935 0.2606 0.043 Uiso 1 1 calc GR . A 1
H31C H 0.0064 0.4677 0.2875 0.043 Uiso 1 1 calc GR . A 1
C1S C 0.4969(3) 0.6972(3) 0.4019(2) 0.0436(7) Uani 1 1 d . . . .
H1SA H 0.4276 0.6136 0.3762 0.065 Uiso 1 1 calc GR . . .
H1SB H 0.5076 0.7337 0.3450 0.065 Uiso 1 1 calc GR . . .
H1SC H 0.4716 0.7574 0.4526 0.065 Uiso 1 1 calc GR . . .
C2S C 0.6259(2) 0.6769(2) 0.45098(18) 0.0311(5) Uani 1 1 d . . . .
C3S C 0.6398(2) 0.6327(2) 0.53809(18) 0.0325(6) Uani 1 1 d . . . .
H3S H 0.5661 0.6133 0.5658 0.039 Uiso 1 1 calc R . . .
C4S C 0.7597(2) 0.6169(3) 0.58442(19) 0.0367(6) Uani 1 1 d . . . .
H4S H 0.7675 0.5864 0.6434 0.044 Uiso 1 1 calc R . . .
C5S C 0.8679(2) 0.6452(3) 0.54543(19) 0.0350(6) Uani 1 1 d . . . .
H5S H 0.9502 0.6347 0.5776 0.042 Uiso 1 1 calc R . . .
C6S C 0.8561(2) 0.6889(2) 0.45936(18) 0.0331(6) Uani 1 1 d . . . .
H6S H 0.9303 0.7083 0.4321 0.040 Uiso 1 1 calc R . . .
C7S C 0.7364(2) 0.7044(2) 0.41301(18) 0.0318(5) Uani 1 1 d . . . .
H7S H 0.7294 0.7345 0.3539 0.038 Uiso 1 1 calc R . . .
Si2A Si 0.032(2) 0.645(3) 0.1698(15) 0.040(6) Uiso 0.044(4) 1 d . P A 2
O2A O -0.094(4) 0.611(6) 0.070(3) 0.040(6) Uiso 0.044(4) 1 d . P A 2

loop_
_atom_site_aniso_label
_atom_site_aniso_U_11
_atom_site_aniso_U_22
_atom_site_aniso_U_33
_atom_site_aniso_U_23
_atom_site_aniso_U_13
_atom_site_aniso_U_12
Si1 0.0105(2) 0.0175(3) 0.0204(3) 0.0037(2) 0.0033(2) 0.0041(2)
Si2 0.0112(3) 0.0149(5) 0.0175(3) 0.0041(2) 0.0045(2) 0.0037(3)
O1 0.0148(7) 0.0254(8) 0.0234(8) 0.0025(6) 0.0046(6) 0.0083(6)
O2 0.0116(7) 0.0180(9) 0.0193(8) 0.0042(6) 0.0035(6) 0.0037(6)
C1 0.0142(9) 0.0199(10) 0.0233(11) 0.0031(9) 0.0064(8) 0.0040(8)
C2 0.0206(10) 0.0206(11) 0.0312(12) 0.0056(9) 0.0068(9) 0.0044(8)
C3 0.0266(11) 0.0203(11) 0.0327(13) 0.0063(10) 0.0099(9) 0.0031(9)
C4 0.0185(10) 0.0228(11) 0.0317(13) 0.0035(10) 0.0101(9) -0.0011(8)
C5 0.0159(9) 0.0269(12) 0.0225(11) 0.0011(9) 0.0044(8) 0.0058(8)
C6 0.0147(9) 0.0187(10) 0.0211(11) 0.0018(8) 0.0059(8) 0.0051(7)
C7 0.0130(9) 0.0205(10) 0.0175(10) 0.0012(8) 0.0027(7) 0.0060(7)
C8 0.0137(9) 0.0236(11) 0.0206(11) 0.0012(9) 0.0020(8) 0.0052(8)
C9 0.0195(10) 0.0240(11) 0.0161(10) 0.0020(9) 0.0017(8) 0.0087(8)
C10 0.0218(10) 0.0178(10) 0.0224(11) 0.0044(9) 0.0047(8) 0.0063(8)
C11 0.0163(9) 0.0188(10) 0.0166(10) 0.0010(8) 0.0011(7) 0.0037(8)
C12 0.0133(9) 0.0201(10) 0.0166(10) 0.0009(8) 0.0029(7) 0.0046(7)
C13 0.0214(10) 0.0313(12) 0.0230(11) 0.0090(9) 0.0076(8) 0.0108(9)
C14 0.0244(11) 0.0378(14) 0.0266(12) 0.0112(10) 0.0051(9) 0.0123(10)
C15 0.0259(12) 0.0565(17) 0.0290(13) 0.0176(12) 0.0052(10) 0.0193(11)
C16 0.0350(13) 0.068(2) 0.0387(15) 0.0312(14) 0.0119(11) 0.0314(13)
C17 0.0415(14) 0.0436(16) 0.0515(17) 0.0276(14) 0.0229(13) 0.0266(12)
C18 0.0287(12) 0.0336(13) 0.0319(13) 0.0138(11) 0.0099(10) 0.0146(10)
C19 0.0165(9) 0.0127(10) 0.0258(11) 0.0036(8) 0.0034(8) 0.0028(7)
C20 0.0241(10) 0.0194(11) 0.0287(12) 0.0083(9) 0.0059(9) 0.0037(8)
C21 0.0288(12) 0.0228(12) 0.0432(15) 0.0146(11) 0.0158(11) 0.0037(9)
C22 0.0158(10) 0.0201(11) 0.0515(16) 0.0124(11) 0.0044(10) 0.0008(8)
C23 0.0197(10) 0.0183(11) 0.0378(14) 0.0096(10) -0.0020(9) 0.0008(8)
C24 0.0187(10) 0.0152(10) 0.0279(12) 0.0061(9) 0.0017(8) 0.0026(8)
C25 0.0201(10) 0.0208(11) 0.0177(10) 0.0062(8) 0.0047(8) 0.0044(8)
C26 0.0227(11) 0.0296(13) 0.0290(13) 0.0038(10) 0.0040(9) 0.0031(9)
C27 0.0288(12) 0.0347(14) 0.0327(14) 0.0044(11) 0.0015(10) -0.0065(10)
C28 0.0472(15) 0.0191(12) 0.0270(13) 0.0030(10) 0.0028(11) -0.0008(10)
C29 0.0465(14) 0.0243(12) 0.0293(13) 0.0068(10) 0.0107(11) 0.0146(11)
C30 0.0232(10) 0.0249(12) 0.0273(12) 0.0064(9) 0.0048(9) 0.0073(9)
C31 0.0322(12) 0.0251(12) 0.0304(13) 0.0110(10) 0.0109(10) 0.0076(9)
C1S 0.0351(14) 0.0483(17) 0.0476(17) 0.0126(14) 0.0129(12) 0.0117(12)
C2S 0.0308(12) 0.0264(12) 0.0289(13) 0.0000(10) 0.0057(10) 0.0039(10)
C3S 0.0307(12) 0.0311(13) 0.0280(13) 0.0015(10) 0.0098(10) -0.0009(10)
C4S 0.0403(14) 0.0367(14) 0.0266(13) 0.0082(11) 0.0058(11) 0.0022(11)
C5S 0.0313(12) 0.0394(15) 0.0285(13) 0.0075(11) 0.0050(10) 0.0042(11)
C6S 0.0310(12) 0.0367(14) 0.0284(13) 0.0060(11) 0.0090(10) 0.0057(10)
C7S 0.0343(12) 0.0323(13) 0.0256(12) 0.0050(10) 0.0083(10) 0.0065(10)

loop_
_atom_type_symbol
_atom_type_description
_atom_type_scat_dispersion_real
_atom_type_scat_dispersion_imag
_atom_type_scat_source
C C 0.0033 0.0016 'International Tables Vol C Tables 4.2.6.8 and 6.1.1.4'
H H 0.0000 0.0000 'International Tables Vol C Tables 4.2.6.8 and 6.1.1.4'
O O 0.0106 0.0060 'International Tables Vol C Tables 4.2.6.8 and 6.1.1.4'
Si Si 0.0817 0.0704 'International Tables Vol C Tables 4.2.6.8 and 6.1.1.4'

loop_
_geom_angle_atom_site_label_1
_geom_angle_atom_site_label_2
_geom_angle_atom_site_label_3
_geom_angle
_geom_angle_site_symmetry_1
_geom_angle_site_symmetry_3
O1 Si1 O2 109.26(9) . 2_565
O1 Si1 C1 114.14(9) . .
O1 Si1 C12 111.86(9) . .
O2 Si1 C1 110.80(9) 2_565 .
O2 Si1 C12 116.88(9) 2_565 .
C1 Si1 C12 93.28(10) . .
O1 Si2 O2 110.29(9) . .
O1 Si2 C25 107.52(9) . .
O1 Si2 C31 109.89(10) . .
O2 Si2 C25 108.09(10) . .
O2 Si2 C31 108.94(10) . .
C31 Si2 C25 112.09(10) . .
Si2 O1 Si1 171.96(10) . .
Si1 O2 Si2 145.85(12) 2_565 .
C2 C1 Si1 131.57(16) . .
C2 C1 C6 119.87(18) . .
C6 C1 Si1 108.45(15) . .
C1 C2 H2 120.0 . .
C3 C2 C1 120.1(2) . .
C3 C2 H2 120.0 . .
C2 C3 H3 120.0 . .
C4 C3 C2 120.0(2) . .
C4 C3 H3 120.0 . .
C3 C4 H4 119.7 . .
C3 C4 C5 120.63(19) . .
C5 C4 H4 119.7 . .
C4 C5 H5 120.1 . .
C4 C5 C6 119.9(2) . .
C6 C5 H5 120.1 . .
C1 C6 C7 115.29(17) . .
C5 C6 C1 119.6(2) . .
C5 C6 C7 125.14(19) . .
C8 C7 C6 124.43(17) . .
C8 C7 C12 120.52(19) . .
C12 C7 C6 115.04(18) . .
C7 C8 H8 119.7 . .
C7 C8 C9 120.62(18) . .
C9 C8 H8 119.7 . .
C8 C9 C10 118.99(19) . .
C8 C9 C13 120.33(18) . .
C10 C9 C13 120.7(2) . .
C9 C10 H10 119.2 . .
C11 C10 C9 121.6(2) . .
C11 C10 H10 119.2 . .
C10 C11 C12 119.19(18) . .
C10 C11 C19 120.40(19) . .
C12 C11 C19 120.38(18) . .
C7 C12 Si1 107.78(15) . .
C11 C12 Si1 132.79(15) . .
C11 C12 C7 119.11(18) . .
C14 C13 C9 120.2(2) . .
C18 C13 C9 121.3(2) . .
C18 C13 C14 118.5(2) . .
C13 C14 H14 119.7 . .
C15 C14 C13 120.6(2) . .
C15 C14 H14 119.7 . .
C14 C15 H15 120.0 . .
C16 C15 C14 120.0(2) . .
C16 C15 H15 120.0 . .
C15 C16 H16 119.9 . .
C15 C16 C17 120.1(2) . .
C17 C16 H16 119.9 . .
C16 C17 H17 120.1 . .
C18 C17 C16 119.8(3) . .
C18 C17 H17 120.1 . .
C13 C18 H18 119.5 . .
C17 C18 C13 120.9(2) . .
C17 C18 H18 119.5 . .
C20 C19 C11 120.54(19) . .
C20 C19 C24 118.78(18) . .
C24 C19 C11 120.68(19) . .
C19 C20 H20 119.9 . .
C21 C20 C19 120.2(2) . .
C21 C20 H20 119.9 . .
C20 C21 H21 120.0 . .
C22 C21 C20 120.0(2) . .
C22 C21 H21 120.0 . .
C21 C22 H22 119.8 . .
C23 C22 C21 120.5(2) . .
C23 C22 H22 119.8 . .
C22 C23 H23 120.0 . .
C22 C23 C24 119.9(2) . .
C24 C23 H23 120.0 . .
C19 C24 H24 119.7 . .
C23 C24 C19 120.6(2) . .
C23 C24 H24 119.7 . .
C26 C25 Si2 121.24(17) . .
C26 C25 C30 117.7(2) . .
C30 C25 Si2 121.04(15) . .
C25 C26 H26 119.5 . .
C27 C26 C25 121.0(2) . .
C27 C26 H26 119.5 . .
C26 C27 H27 119.9 . .
C28 C27 C26 120.2(2) . .
C28 C27 H27 119.9 . .
C27 C28 H28 120.0 . .
C27 C28 C29 120.0(2) . .
C29 C28 H28 120.0 . .
C28 C29 H29 120.0 . .
C28 C29 C30 120.0(2) . .
C30 C29 H29 120.0 . .
C25 C30 H30 119.4 . .
C29 C30 C25 121.2(2) . .
C29 C30 H30 119.4 . .
Si2 C31 H31A 109.5 . .
Si2 C31 H31B 109.5 . .
Si2 C31 H31C 109.5 . .
H31A C31 H31B 109.5 . .
H31A C31 H31C 109.5 . .
H31B C31 H31C 109.5 . .
H1SA C1S H1SB 109.5 . .
H1SA C1S H1SC 109.5 . .
H1SB C1S H1SC 109.5 . .
C2S C1S H1SA 109.5 . .
C2S C1S H1SB 109.5 . .
C2S C1S H1SC 109.5 . .
C3S C2S C1S 121.0(2) . .
C7S C2S C1S 121.3(2) . .
C7S C2S C3S 117.7(2) . .
C2S C3S H3S 119.6 . .
C4S C3S C2S 120.8(2) . .
C4S C3S H3S 119.6 . .
C3S C4S H4S 119.8 . .
C5S C4S C3S 120.4(2) . .
C5S C4S H4S 119.8 . .
C4S C5S H5S 120.2 . .
C4S C5S C6S 119.7(2) . .
C6S C5S H5S 120.2 . .
C5S C6S H6S 120.0 . .
C5S C6S C7S 119.9(2) . .
C7S C6S H6S 120.0 . .
C2S C7S H7S 119.3 . .
C6S C7S C2S 121.5(2) . .
C6S C7S H7S 119.3 . .

loop_
_geom_bond_atom_site_label_1
_geom_bond_atom_site_label_2
_geom_bond_distance
_geom_bond_site_symmetry_2
Si1 O1 1.6100(15) .
Si1 O2 1.6169(18) 2_565
Si1 C1 1.854(2) .
Si1 C12 1.858(2) .
Si2 O1 1.6085(15) .
Si2 O2 1.6302(16) .
Si2 C25 1.858(2) .
Si2 C31 1.845(2) .
O2 Si1 1.6169(18) 2_565
C1 C2 1.393(3) .
C1 C6 1.400(3) .
C2 H2 0.9500 .
C2 C3 1.391(3) .
C3 H3 0.9500 .
C3 C4 1.380(3) .
C4 H4 0.9500 .
C4 C5 1.389(3) .
C5 H5 0.9500 .
C5 C6 1.396(3) .
C6 C7 1.498(3) .
C7 C8 1.384(3) .
C7 C12 1.418(3) .
C8 H8 0.9500 .
C8 C9 1.388(3) .
C9 C10 1.399(3) .
C9 C13 1.488(3) .
C10 H10 0.9500 .
C10 C11 1.394(3) .
C11 C12 1.401(3) .
C11 C19 1.494(3) .
C13 C14 1.398(3) .
C13 C18 1.394(3) .
C14 H14 0.9500 .
C14 C15 1.390(3) .
C15 H15 0.9500 .
C15 C16 1.381(4) .
C16 H16 0.9500 .
C16 C17 1.390(4) .
C17 H17 0.9500 .
C17 C18 1.388(3) .
C18 H18 0.9500 .
C19 C20 1.392(3) .
C19 C24 1.393(3) .
C20 H20 0.9500 .
C20 C21 1.392(3) .
C21 H21 0.9500 .
C21 C22 1.380(3) .
C22 H22 0.9500 .
C22 C23 1.371(3) .
C23 H23 0.9500 .
C23 C24 1.389(3) .
C24 H24 0.9500 .
C25 C26 1.396(3) .
C25 C30 1.397(3) .
C26 H26 0.9500 .
C26 C27 1.392(3) .
C27 H27 0.9500 .
C27 C28 1.372(4) .
C28 H28 0.9500 .
C28 C29 1.383(3) .
C29 H29 0.9500 .
C29 C30 1.384(3) .
C30 H30 0.9500 .
C31 H31A 0.9800 .
C31 H31B 0.9800 .
C31 H31C 0.9800 .
C1S H1SA 0.9800 .
C1S H1SB 0.9800 .
C1S H1SC 0.9800 .
C1S C2S 1.502(4) .
C2S C3S 1.398(3) .
C2S C7S 1.391(3) .
C3S H3S 0.9500 .
C3S C4S 1.385(4) .
C4S H4S 0.9500 .
C4S C5S 1.379(3) .
C5S H5S 0.9500 .
C5S C6S 1.381(4) .
C6S H6S 0.9500 .
C6S C7S 1.382(3) .
C7S H7S 0.9500 .
Si2A O2A 1.634(10) .

loop_
_geom_torsion_atom_site_label_1
_geom_torsion_atom_site_label_2
_geom_torsion_atom_site_label_3
_geom_torsion_atom_site_label_4
_geom_torsion
_geom_torsion_site_symmetry_1
_geom_torsion_site_symmetry_4
Si1 C1 C2 C3 -175.54(17) . .
Si1 C1 C6 C5 175.98(16) . .
Si1 C1 C6 C7 -2.4(2) . .
Si2 C25 C26 C27 -178.36(19) . .
Si2 C25 C30 C29 177.91(18) . .
O1 Si1 C1 C2 -68.0(2) . .
O1 Si1 C1 C6 115.98(15) . .
O1 Si1 C12 C7 -115.62(14) . .
O1 Si1 C12 C11 57.6(2) . .
O1 Si2 O2 Si1 23.8(2) . 2_565
O1 Si2 C25 C26 -17.2(2) . .
O1 Si2 C25 C30 165.00(17) . .
O2 Si1 C1 C2 55.8(2) 2_565 .
O2 Si1 C1 C6 -120.18(15) 2_565 .
O2 Si1 C12 C7 117.38(14) 2_565 .
O2 Si1 C12 C11 -69.4(2) 2_565 .
O2 Si2 C25 C26 -136.24(18) . .
O2 Si2 C25 C30 45.9(2) . .
C1 Si1 C12 C7 2.04(15) . .
C1 Si1 C12 C11 175.2(2) . .
C1 C2 C3 C4 0.2(3) . .
C1 C6 C7 C8 -174.44(19) . .
C1 C6 C7 C12 4.3(3) . .
C2 C1 C6 C5 -0.6(3) . .
C2 C1 C6 C7 -179.02(19) . .
C2 C3 C4 C5 0.1(3) . .
C3 C4 C5 C6 -0.5(3) . .
C4 C5 C6 C1 0.8(3) . .
C4 C5 C6 C7 179.06(19) . .
C5 C6 C7 C8 7.2(3) . .
C5 C6 C7 C12 -174.01(19) . .
C6 C1 C2 C3 0.1(3) . .
C6 C7 C8 C9 179.09(19) . .
C6 C7 C12 Si1 -3.8(2) . .
C6 C7 C12 C11 -178.09(17) . .
C7 C8 C9 C10 -1.2(3) . .
C7 C8 C9 C13 -179.61(19) . .
C8 C7 C12 Si1 175.01(16) . .
C8 C7 C12 C11 0.7(3) . .
C8 C9 C10 C11 0.8(3) . .
C8 C9 C13 C14 40.5(3) . .
C8 C9 C13 C18 -140.8(2) . .
C9 C10 C11 C12 0.3(3) . .
C9 C10 C11 C19 -177.62(19) . .
C9 C13 C14 C15 177.7(2) . .
C9 C13 C18 C17 -178.5(2) . .
C10 C9 C13 C14 -138.0(2) . .
C10 C9 C13 C18 40.8(3) . .
C10 C11 C12 Si1 -173.63(16) . .
C10 C11 C12 C7 -1.0(3) . .
C10 C11 C19 C20 45.8(3) . .
C10 C11 C19 C24 -134.7(2) . .
C11 C19 C20 C21 177.8(2) . .
C11 C19 C24 C23 -178.1(2) . .
C12 Si1 C1 C2 176.3(2) . .
C12 Si1 C1 C6 0.23(15) . .
C12 C7 C8 C9 0.4(3) . .
C12 C11 C19 C20 -132.0(2) . .
C12 C11 C19 C24 47.4(3) . .
C13 C9 C10 C11 179.27(19) . .
C13 C14 C15 C16 1.1(3) . .
C14 C13 C18 C17 0.2(3) . .
C14 C15 C16 C17 -0.3(4) . .
C15 C16 C17 C18 -0.6(4) . .
C16 C17 C18 C13 0.6(4) . .
C18 C13 C14 C15 -1.1(3) . .
C19 C11 C12 Si1 4.3(3) . .
C19 C11 C12 C7 176.86(18) . .
C19 C20 C21 C22 0.7(3) . .
C20 C19 C24 C23 1.3(3) . .
C20 C21 C22 C23 0.4(4) . .
C21 C22 C23 C24 -0.7(3) . .
C22 C23 C24 C19 -0.2(3) . .
C24 C19 C20 C21 -1.6(3) . .
C25 Si2 O2 Si1 141.13(17) . 2_565
C25 C26 C27 C28 0.6(4) . .
C26 C25 C30 C29 0.0(3) . .
C26 C27 C28 C29 -0.3(4) . .
C27 C28 C29 C30 -0.2(4) . .
C28 C29 C30 C25 0.3(4) . .
C30 C25 C26 C27 -0.5(3) . .
C31 Si2 O2 Si1 -96.84(19) . 2_565
C31 Si2 C25 C26 103.69(19) . .
C31 Si2 C25 C30 -74.1(2) . .
C1S C2S C3S C4S -178.6(2) . .
C1S C2S C7S C6S 178.4(2) . .
C2S C3S C4S C5S 0.3(4) . .
C3S C2S C7S C6S 0.0(4) . .
C3S C4S C5S C6S -0.3(4) . .
C4S C5S C6S C7S 0.2(4) . .
C5S C6S C7S C2S 0.0(4) . .
C7S C2S C3S C4S -0.1(4) . .
